data_2221464
loop_
_publ_author_name
'Kim, Nam-Ho'
'Ha, Kwang'

_publ_section_title
;
 Tetra(chlorido/iodido)(1,10-phenanthroline)platinum(IV)
 hemi[di(chlorine/iodine)]
;
_journal_coeditor_code PK2156
_journal_issue 4
_journal_name_full 'Acta Crystallographica Section E'
_journal_page_first m379
_journal_paper_doi 10.1107/S1600536809007703
_journal_volume 65
_journal_year 2009
_chemical_formula_iupac '[Pt Cl3.66 I0.34 (C12 H8 N2)], 0.5(Cl0.13 I1.87)'
_chemical_formula_moiety 'C12 H8 Cl3.66 I0.34 N2 Pt, 0.5(Cl0.13 I1.87)'
_chemical_formula_sum 'C12 H8 Cl3.72 I1.28 N2 Pt'
_chemical_formula_weight 669.26
_chemical_name_systematic
;
Chloridoiodido(1,10-phenanthroline)platinum(IV) hemi[di(chloride/iodide)]
;
_space_group_IT_number 61
_symmetry_cell_setting orthorhombic
_symmetry_space_group_name_Hall '-P 2ac 2ab'
_symmetry_space_group_name_H-M 'P b c a'
_atom_sites_solution_hydrogens geom
_atom_sites_solution_primary direct
_atom_sites_solution_secondary difmap
_cell_angle_alpha 90.00
_cell_angle_beta 90.00
_cell_angle_gamma 90.00
_cell_formula_units_Z 8
_cell_length_a 14.215(5)
_cell_length_b 12.733(5)
_cell_length_c 17.575(6)
_cell_measurement_reflns_used 973
_cell_measurement_temperature 293(2)
_cell_measurement_theta_max 24.52
_cell_measurement_theta_min 2.44
_cell_volume 3181(2)
_computing_cell_refinement 'SAINT (Bruker, 2000)'
_computing_data_collection 'SMART (Bruker, 2000)'
_computing_data_reduction 'SAINT (Bruker, 2000)'
_computing_molecular_graphics 'PLATON (Spek, 2009)'
_computing_publication_material 'SHELXL97 (Sheldrick, 2008)'
_computing_structure_refinement 'SHELXL97 (Sheldrick, 2008)'
_computing_structure_solution 'SHELXS97 (Sheldrick, 2008)'
_diffrn_ambient_temperature 293(2)
_diffrn_measured_fraction_theta_full 1.000
_diffrn_measured_fraction_theta_max 1.000
_diffrn_measurement_device_type 'Bruker SMART 1000 CCD'
_diffrn_measurement_method '\f and \w'
_diffrn_radiation_monochromator graphite
_diffrn_radiation_source 'fine-focus sealed tube'
_diffrn_radiation_type 'Mo K\a'
_diffrn_radiation_wavelength 0.71073
_diffrn_reflns_av_R_equivalents 0.0494
_diffrn_reflns_av_sigmaI/netI 0.0523
_diffrn_reflns_limit_h_max 17
_diffrn_reflns_limit_h_min -15
_diffrn_reflns_limit_k_max 15
_diffrn_reflns_limit_k_min -10
_diffrn_reflns_limit_l_max 21
_diffrn_reflns_limit_l_min -17
_diffrn_reflns_number 17485
_diffrn_reflns_theta_full 26.38
_diffrn_reflns_theta_max 26.38
_diffrn_reflns_theta_min 2.32
_diffrn_standards_number 0
_exptl_absorpt_coefficient_mu 11.915
_exptl_absorpt_correction_T_max 0.168
_exptl_absorpt_correction_T_min 0.111
_exptl_absorpt_correction_type multi-scan
_exptl_absorpt_process_details '(SADABS; Bruker, 2000)'
_exptl_crystal_colour black
_exptl_crystal_density_diffrn 2.795
_exptl_crystal_density_method 'not measured'
_exptl_crystal_description plate
_exptl_crystal_F_000 2424
_exptl_crystal_size_max 0.25
_exptl_crystal_size_mid 0.17
_exptl_crystal_size_min 0.15
_refine_diff_density_max 1.292
_refine_diff_density_min -0.503
_refine_ls_extinction_method none
_refine_ls_goodness_of_fit_ref 0.860
_refine_ls_hydrogen_treatment constr
_refine_ls_matrix_type full
_refine_ls_number_parameters 194
_refine_ls_number_reflns 3246
_refine_ls_number_restraints 8
_refine_ls_restrained_S_all 0.866
_refine_ls_R_factor_all 0.0567
_refine_ls_R_factor_gt 0.0312
_refine_ls_shift/su_max 0.001
_refine_ls_shift/su_mean 0.000
_refine_ls_structure_factor_coef Fsqd
_refine_ls_weighting_details 'calc w=1/[\s^2^(Fo^2^)+(0.0244P)^2^] where P=(Fo^2^+2Fc^2^)/3'
_refine_ls_weighting_scheme calc
_refine_ls_wR_factor_gt 0.0563
_refine_ls_wR_factor_ref 0.0621
_reflns_number_gt 2169
_reflns_number_total 3246
_reflns_threshold_expression I>2\s(I)
_cod_data_source_file pk2156.cif
_cod_data_source_block I
_cod_depositor_comments
;
The following automatic conversions were performed:
'_symmetry_cell_setting' value 'Orthorhombic' changed to 'orthorhombic'
according to '/home/saulius/struct/CIF-dictionaries/cif_core.dic'
dictionary named 'cif_core.dic' version 2.4.1 from
2010-06-29.

'_exptl_absorpt_correction_type' value 'Multi-scan' changed
to 'multi-scan' according to
'/home/saulius/struct/CIF-dictionaries/cif_core.dic' dictionary named
'cif_core.dic' version 2.4.1 from 2010-06-29.

Automatic conversion script
Id: cif_fix_enum 1527 2010-12-29 10:47:43Z saulius 

The following automatic conversions were performed:

'_symmetry_cell_setting' value 'Orthorhombic' changed to
'orthorhombic' according to
/home/saulius/struct/CIF-dictionaries/cif_core.dic dictionary named
'cif_core.dic' version 2.4.1 from
2010-06-29.

'_exptl_absorpt_correction_type' value 'Multi-scan'
changed to 'multi-scan' according to
/home/saulius/struct/CIF-dictionaries/cif_core.dic dictionary named
'cif_core.dic' version 2.4.1 from 2010-06-29.

Automatic conversion script
Id: cif_fix_values 1715 2011-07-08 13:25:40Z adriana 
;
_cod_original_cell_volume 3180.8(19)
_cod_database_code 2221464
_cod_database_fobs_code 2221464

loop_
_symmetry_equiv_pos_as_xyz
'x, y, z'
'-x+1/2, -y, z+1/2'
'-x, y+1/2, -z+1/2'
'x+1/2, -y+1/2, -z'
'-x, -y, -z'
'x-1/2, y, -z-1/2'
'x, -y-1/2, z-1/2'
'-x-1/2, y-1/2, z'

loop_
_atom_site_type_symbol
_atom_site_label
_atom_site_fract_x
_atom_site_fract_y
_atom_site_fract_z
_atom_site_U_iso_or_equiv
_atom_site_adp_type
_atom_site_calc_flag
_atom_site_refinement_flags
_atom_site_occupancy
_atom_site_disorder_assembly
_atom_site_disorder_group
Pt Pt1 -0.134096(18) 0.30394(2) 0.177609(15) 0.03991(10) Uani d D 1 . .
Cl Cl1 -0.17047(13) 0.14177(15) 0.22685(10) 0.0521(5) Uani d . 1 A .
Cl Cl2 -0.28869(12) 0.36077(15) 0.19550(10) 0.0512(5) Uani d . 1 A .
Cl Cl3 -0.0903(14) 0.3607(17) 0.2949(8) 0.0494(13) Uani d P 0.746(3) A 1
I I3 -0.0759(11) 0.3695(13) 0.3094(6) 0.0494(13) Uani d PD 0.254(3) A 2
Cl Cl4 -0.1730(7) 0.2478(8) 0.0572(3) 0.0518(8) Uani d P 0.913(3) A 1
I I4 -0.177(2) 0.238(2) 0.0398(9) 0.0518(8) Uani d PD 0.087(3) A 2
N N1 -0.0875(4) 0.4446(4) 0.1355(3) 0.0393(14) Uani d . 1 A .
N N2 0.0029(4) 0.2642(4) 0.1585(3) 0.0388(13) Uani d . 1 A .
C C1 -0.1341(5) 0.5328(6) 0.1283(4) 0.0517(19) Uani d . 1 . .
H H1 -0.1978 0.5341 0.1403 0.062 Uiso calc R 1 A .
C C2 -0.0911(6) 0.6243(6) 0.1031(4) 0.058(2) Uani d . 1 A .
H H2 -0.1256 0.6863 0.0999 0.070 Uiso calc R 1 . .
C C3 0.0015(6) 0.6235(6) 0.0831(4) 0.055(2) Uani d . 1 . .
H H3 0.0305 0.6846 0.0660 0.066 Uiso calc R 1 A .
C C4 0.0535(5) 0.5285(6) 0.0887(4) 0.0438(18) Uani d . 1 A .
C C5 0.1496(5) 0.5174(6) 0.0688(4) 0.0484(19) Uani d . 1 . .
H H5 0.1820 0.5741 0.0481 0.058 Uiso calc R 1 A .
C C6 0.1946(5) 0.4255(6) 0.0796(4) 0.050(2) Uani d . 1 A .
H H6 0.2581 0.4210 0.0672 0.061 Uiso calc R 1 . .
C C7 0.1485(5) 0.3347(5) 0.1093(4) 0.0403(17) Uani d . 1 . .
C C8 0.1899(5) 0.2382(6) 0.1246(4) 0.052(2) Uani d . 1 A .
H H8 0.2534 0.2282 0.1141 0.062 Uiso calc R 1 . .
C C9 0.1393(5) 0.1590(6) 0.1546(4) 0.0494(19) Uani d . 1 . .
H H9 0.1678 0.0947 0.1647 0.059 Uiso calc R 1 A .
C C10 0.0446(5) 0.1735(5) 0.1703(4) 0.0447(18) Uani d . 1 A .
H H10 0.0098 0.1177 0.1897 0.054 Uiso calc R 1 . .
C C11 0.0538(5) 0.3460(6) 0.1273(4) 0.0384(17) Uani d . 1 A .
C C12 0.0055(5) 0.4415(5) 0.1167(3) 0.0368(16) Uani d . 1 . .
I I1 0.56522(7) 0.45323(7) 0.04476(5) 0.0912(4) Uani d PU 0.936(3) . 1
Cl Cl5 0.558(3) 0.496(4) 0.021(2) 0.062(9) Uiso d PU 0.064(3) . 2

loop_
_atom_site_aniso_label
_atom_site_aniso_U_11
_atom_site_aniso_U_22
_atom_site_aniso_U_33
_atom_site_aniso_U_12
_atom_site_aniso_U_13
_atom_site_aniso_U_23
Pt1 0.04138(16) 0.03167(16) 0.04668(17) -0.00138(13) 0.00129(14) 0.00057(14)
Cl1 0.0561(11) 0.0392(11) 0.0608(12) -0.0060(9) 0.0047(9) 0.0072(9)
Cl2 0.0490(11) 0.0431(12) 0.0616(12) 0.0050(9) 0.0083(9) 0.0040(9)
Cl3 0.064(4) 0.045(3) 0.039(4) -0.005(2) -0.007(2) -0.014(3)
I3 0.064(4) 0.045(3) 0.039(4) -0.005(2) -0.007(2) -0.014(3)
Cl4 0.0649(15) 0.052(2) 0.038(3) -0.0073(14) -0.006(3) -0.004(2)
I4 0.0649(15) 0.052(2) 0.038(3) -0.0073(14) -0.006(3) -0.004(2)
N1 0.044(4) 0.029(4) 0.045(3) -0.001(3) -0.001(3) -0.002(3)
N2 0.037(3) 0.032(3) 0.046(3) 0.000(3) -0.005(3) -0.001(3)
C1 0.053(5) 0.048(5) 0.055(5) 0.001(4) -0.002(4) -0.007(4)
C2 0.057(5) 0.031(5) 0.086(6) 0.006(4) -0.009(5) -0.004(4)
C3 0.071(6) 0.034(5) 0.060(5) -0.011(4) -0.003(4) 0.003(4)
C4 0.052(5) 0.036(5) 0.043(4) -0.006(4) -0.007(4) -0.003(3)
C5 0.050(5) 0.044(5) 0.051(5) -0.017(4) -0.006(4) 0.007(4)
C6 0.045(5) 0.052(6) 0.054(5) -0.012(4) 0.006(4) -0.011(4)
C7 0.044(5) 0.036(4) 0.041(4) -0.001(3) -0.002(3) -0.006(3)
C8 0.046(5) 0.053(5) 0.056(5) 0.007(4) 0.006(4) -0.004(4)
C9 0.047(5) 0.046(5) 0.055(5) 0.009(4) -0.007(4) -0.010(4)
C10 0.050(5) 0.032(5) 0.052(5) -0.006(3) 0.002(4) -0.002(3)
C11 0.040(4) 0.037(4) 0.038(4) -0.007(3) -0.008(3) -0.001(3)
C12 0.042(4) 0.034(4) 0.034(4) -0.002(3) -0.004(3) 0.002(3)
I1 0.1295(7) 0.0635(6) 0.0805(6) -0.0192(5) 0.0312(5) -0.0058(4)

loop_
_atom_type_symbol
_atom_type_description
_atom_type_scat_dispersion_real
_atom_type_scat_dispersion_imag
_atom_type_scat_source
C C 0.0033 0.0016 'International Tables Vol C Tables 4.2.6.8 and 6.1.1.4'
H H 0.0000 0.0000 'International Tables Vol C Tables 4.2.6.8 and 6.1.1.4'
Cl Cl 0.1484 0.1585 'International Tables Vol C Tables 4.2.6.8 and 6.1.1.4'
I I -0.4742 1.8119 'International Tables Vol C Tables 4.2.6.8 and 6.1.1.4'
N N 0.0061 0.0033 'International Tables Vol C Tables 4.2.6.8 and 6.1.1.4'
Pt Pt -1.7033 8.3905 'International Tables Vol C Tables 4.2.6.8 and 6.1.1.4'

loop_
_geom_angle_atom_site_label_1
_geom_angle_atom_site_label_2
_geom_angle_atom_site_label_3
_geom_angle_site_symmetry_1
_geom_angle_site_symmetry_3
_geom_angle
_geom_angle_publ_flag
N2 Pt1 N1 . . 81.3(2) ?
N2 Pt1 Cl3 . . 88.1(6) ?
N1 Pt1 Cl3 . . 87.8(6) ?
N2 Pt1 Cl1 . . 93.11(17) ?
N1 Pt1 Cl1 . . 174.14(16) ?
Cl3 Pt1 Cl1 . . 90.3(6) ?
N2 Pt1 Cl4 . . 90.0(3) ?
N1 Pt1 Cl4 . . 91.0(3) ?
Cl3 Pt1 Cl4 . . 177.9(6) ?
Cl1 Pt1 Cl4 . . 90.8(3) ?
N2 Pt1 Cl2 . . 175.97(17) ?
N1 Pt1 Cl2 . . 94.69(16) ?
Cl3 Pt1 Cl2 . . 92.1(5) ?
Cl1 Pt1 Cl2 . . 90.91(7) ?
Cl4 Pt1 Cl2 . . 89.7(3) ?
N2 Pt1 I3 . . 85.6(4) ?
N1 Pt1 I3 . . 86.5(4) ?
Cl3 Pt1 I3 . . 2.7(9) ?
Cl1 Pt1 I3 . . 91.4(4) ?
Cl4 Pt1 I3 . . 175.2(4) ?
Cl2 Pt1 I3 . . 94.6(4) ?
N2 Pt1 I4 . . 89.4(8) ?
N1 Pt1 I4 . . 91.3(7) ?
Cl3 Pt1 I4 . . 177.5(9) ?
Cl1 Pt1 I4 . . 90.4(7) ?
Cl4 Pt1 I4 . . 0.7(10) ?
Cl2 Pt1 I4 . . 90.3(7) ?
I3 Pt1 I4 . . 174.8(8) ?
C1 N1 C12 . . 119.5(6) ?
C1 N1 Pt1 . . 128.4(5) ?
C12 N1 Pt1 . . 112.1(4) ?
C10 N2 C11 . . 119.3(6) ?
C10 N2 Pt1 . . 128.5(5) ?
C11 N2 Pt1 . . 112.2(4) ?
N1 C1 C2 . . 121.9(7) ?
N1 C1 H1 . . 119.0 ?
C2 C1 H1 . . 119.0 ?
C3 C2 C1 . . 120.0(7) ?
C3 C2 H2 . . 120.0 ?
C1 C2 H2 . . 120.0 ?
C2 C3 C4 . . 119.4(7) ?
C2 C3 H3 . . 120.3 ?
C4 C3 H3 . . 120.3 ?
C12 C4 C5 . . 118.7(7) ?
C12 C4 C3 . . 116.6(7) ?
C5 C4 C3 . . 124.7(7) ?
C6 C5 C4 . . 120.7(7) ?
C6 C5 H5 . . 119.7 ?
C4 C5 H5 . . 119.7 ?
C5 C6 C7 . . 122.5(7) ?
C5 C6 H6 . . 118.8 ?
C7 C6 H6 . . 118.8 ?
C8 C7 C11 . . 117.2(7) ?
C8 C7 C6 . . 126.4(7) ?
C11 C7 C6 . . 116.3(6) ?
C9 C8 C7 . . 120.8(7) ?
C9 C8 H8 . . 119.6 ?
C7 C8 H8 . . 119.6 ?
C8 C9 C10 . . 119.8(7) ?
C8 C9 H9 . . 120.1 ?
C10 C9 H9 . . 120.1 ?
N2 C10 C9 . . 121.5(7) ?
N2 C10 H10 . . 119.2 ?
C9 C10 H10 . . 119.2 ?
N2 C11 C7 . . 121.3(6) ?
N2 C11 C12 . . 116.6(6) ?
C7 C11 C12 . . 122.0(6) ?
N1 C12 C4 . . 122.5(6) ?
N1 C12 C11 . . 117.7(6) ?
C4 C12 C11 . . 119.7(6) ?

loop_
_geom_bond_atom_site_label_1
_geom_bond_atom_site_label_2
_geom_bond_site_symmetry_2
_geom_bond_distance
_geom_bond_publ_flag
Pt1 N2 . 2.040(5) ?
Pt1 N1 . 2.048(5) ?
Pt1 Cl3 . 2.272(9) ?
Pt1 Cl1 . 2.2977(19) ?
Pt1 Cl4 . 2.301(4) ?
Pt1 Cl2 . 2.3347(19) ?
Pt1 I3 . 2.598(7) ?
Pt1 I4 . 2.635(9) ?
N1 C1 . 1.309(8) ?
N1 C12 . 1.364(8) ?
N2 C10 . 1.316(8) ?
N2 C11 . 1.381(8) ?
C1 C2 . 1.388(10) ?
C1 H1 . 0.9300 ?
C2 C3 . 1.364(10) ?
C2 H2 . 0.9300 ?
C3 C4 . 1.421(10) ?
C3 H3 . 0.9300 ?
C4 C12 . 1.391(9) ?
C4 C5 . 1.417(9) ?
C5 C6 . 1.346(9) ?
C5 H5 . 0.9300 ?
C6 C7 . 1.428(9) ?
C6 H6 . 0.9300 ?
C7 C8 . 1.389(9) ?
C7 C11 . 1.391(8) ?
C8 C9 . 1.346(10) ?
C8 H8 . 0.9300 ?
C9 C10 . 1.387(9) ?
C9 H9 . 0.9300 ?
C10 H10 . 0.9300 ?
C11 C12 . 1.408(9) ?
I1 Cl5 5_665 2.19(4) ?
I1 I1 5_665 2.708(2) ?
Cl5 I1 5_665 2.19(4) ?

loop_
_geom_hbond_atom_site_label_D
_geom_hbond_atom_site_label_H
_geom_hbond_atom_site_label_A
_geom_hbond_site_symmetry_A
_geom_hbond_distance_DH
_geom_hbond_distance_HA
_geom_hbond_distance_DA
_geom_hbond_angle_DHA
C1 H1 Cl2 . 0.93 2.73 3.320(8) 121.7
C10 H10 Cl1 . 0.93 2.66 3.240(7) 120.9

loop_
_geom_torsion_atom_site_label_1
_geom_torsion_atom_site_label_2
_geom_torsion_atom_site_label_3
_geom_torsion_atom_site_label_4
_geom_torsion_site_symmetry_1
_geom_torsion_site_symmetry_2
_geom_torsion_site_symmetry_3
_geom_torsion_site_symmetry_4
_geom_torsion
_geom_torsion_publ_flag
N2 Pt1 N1 C1 . . . . -176.8(6) ?
Cl3 Pt1 N1 C1 . . . . -88.4(8) ?
Cl4 Pt1 N1 C1 . . . . 93.3(6) ?
Cl2 Pt1 N1 C1 . . . . 3.6(6) ?
I3 Pt1 N1 C1 . . . . -90.8(7) ?
I4 Pt1 N1 C1 . . . . 93.9(9) ?
N2 Pt1 N1 C12 . . . . 0.2(4) ?
Cl3 Pt1 N1 C12 . . . . 88.7(7) ?
Cl4 Pt1 N1 C12 . . . . -89.7(5) ?
Cl2 Pt1 N1 C12 . . . . -179.4(4) ?
I3 Pt1 N1 C12 . . . . 86.3(5) ?
I4 Pt1 N1 C12 . . . . -89.0(8) ?
N1 Pt1 N2 C10 . . . . -179.6(6) ?
Cl3 Pt1 N2 C10 . . . . 92.4(8) ?
Cl1 Pt1 N2 C10 . . . . 2.2(5) ?
Cl4 Pt1 N2 C10 . . . . -88.6(6) ?
I3 Pt1 N2 C10 . . . . 93.4(7) ?
I4 Pt1 N2 C10 . . . . -88.2(9) ?
N1 Pt1 N2 C11 . . . . -1.3(4) ?
Cl3 Pt1 N2 C11 . . . . -89.3(7) ?
Cl1 Pt1 N2 C11 . . . . -179.5(4) ?
Cl4 Pt1 N2 C11 . . . . 89.7(5) ?
I3 Pt1 N2 C11 . . . . -88.3(6) ?
I4 Pt1 N2 C11 . . . . 90.1(8) ?
C12 N1 C1 C2 . . . . -1.2(10) ?
Pt1 N1 C1 C2 . . . . 175.7(5) ?
N1 C1 C2 C3 . . . . 1.8(11) ?
C1 C2 C3 C4 . . . . -0.4(11) ?
C2 C3 C4 C12 . . . . -1.6(10) ?
C2 C3 C4 C5 . . . . 179.2(7) ?
C12 C4 C5 C6 . . . . -2.6(10) ?
C3 C4 C5 C6 . . . . 176.6(7) ?
C4 C5 C6 C7 . . . . 1.6(11) ?
C5 C6 C7 C8 . . . . -177.6(7) ?
C5 C6 C7 C11 . . . . -0.4(10) ?
C11 C7 C8 C9 . . . . 1.1(10) ?
C6 C7 C8 C9 . . . . 178.3(7) ?
C7 C8 C9 C10 . . . . 0.1(11) ?
C11 N2 C10 C9 . . . . 2.1(9) ?
Pt1 N2 C10 C9 . . . . -179.7(5) ?
C8 C9 C10 N2 . . . . -1.7(10) ?
C10 N2 C11 C7 . . . . -0.9(9) ?
Pt1 N2 C11 C7 . . . . -179.4(5) ?
C10 N2 C11 C12 . . . . -179.4(6) ?
Pt1 N2 C11 C12 . . . . 2.1(7) ?
C8 C7 C11 N2 . . . . -0.7(9) ?
C6 C7 C11 N2 . . . . -178.2(6) ?
C8 C7 C11 C12 . . . . 177.7(6) ?
C6 C7 C11 C12 . . . . 0.3(9) ?
C1 N1 C12 C4 . . . . -1.0(9) ?
Pt1 N1 C12 C4 . . . . -178.3(5) ?
C1 N1 C12 C11 . . . . 178.2(6) ?
Pt1 N1 C12 C11 . . . . 0.9(7) ?
C5 C4 C12 N1 . . . . -178.4(6) ?
C3 C4 C12 N1 . . . . 2.3(9) ?
C5 C4 C12 C11 . . . . 2.4(9) ?
C3 C4 C12 C11 . . . . -176.9(6) ?
N2 C11 C12 N1 . . . . -2.0(9) ?
C7 C11 C12 N1 . . . . 179.5(6) ?
N2 C11 C12 C4 . . . . 177.2(6) ?
C7 C11 C12 C4 . . . . -1.3(10) ?
